data_4124701
loop_
_publ_author_name
'Corbin, D.R.'
'Abrams, L.'
'Stucky, G.D.'
'Eddy, M.M.'
'Harrison, W.T.A.'
'Jones, G.A.'
'Cox, D.E.'

_publ_section_title
;
 Flexibility of the zeolite RHO framework. In situ X-ray and neutron
 powder structural characterization of divalent cation-exchanged zeolite
 RHO
;
_journal_name_full 'Journal of the American Chemical Society'
_journal_page_first 4821
_journal_page_last 4830
_journal_volume 112
_journal_year 1990
_chemical_formula_sum 'Al12 Ca3.948 O96 Si36'
_chemical_name_systematic 'Ca3.95 (N D4)4.1 (Al12 Si36 O96)'
_space_group_IT_number 217
_symmetry_space_group_name_Hall 'I -4 2 3'
_symmetry_space_group_name_H-M 'I -4 3 m'
_cell_angle_alpha 90
_cell_angle_beta 90
_cell_angle_gamma 90
_cell_formula_units_Z 1
_cell_length_a 14.11
_cell_length_b 14.11
_cell_length_c 14.11
_cell_volume 2809.190
_citation_journal_id_ASTM JACSAT
_cod_data_source_file Corbin_JACSAT_1990_1350.cif
_cod_data_source_block Al12Ca3.948O96Si36
_cod_original_cell_volume 2809.189
_cod_database_code 4124701

loop_
_symmetry_equiv_pos_as_xyz
x,y,z
y,-x,-z
-x,-y,z
-y,x,-z
x,-y,-z
-y,-x,z
-x,y,-z
y,x,z
z,x,y
x,-z,-y
-z,-x,y
-x,z,-y
z,-x,-y
-x,-z,y
-z,x,-y
x,z,y
y,z,x
y,-z,-x
-z,-y,x
-y,z,-x
z,y,x
-y,-z,x
-z,y,-x
z,-y,-x
x+1/2,y+1/2,z+1/2
y+1/2,-x+1/2,-z+1/2
-x+1/2,-y+1/2,z+1/2
-y+1/2,x+1/2,-z+1/2
x+1/2,-y+1/2,-z+1/2
-y+1/2,-x+1/2,z+1/2
-x+1/2,y+1/2,-z+1/2
y+1/2,x+1/2,z+1/2
z+1/2,x+1/2,y+1/2
x+1/2,-z+1/2,-y+1/2
-z+1/2,-x+1/2,y+1/2
-x+1/2,z+1/2,-y+1/2
z+1/2,-x+1/2,-y+1/2
-x+1/2,-z+1/2,y+1/2
-z+1/2,x+1/2,-y+1/2
x+1/2,z+1/2,y+1/2
y+1/2,z+1/2,x+1/2
y+1/2,-z+1/2,-x+1/2
-z+1/2,-y+1/2,x+1/2
-y+1/2,z+1/2,-x+1/2
z+1/2,y+1/2,x+1/2
-y+1/2,-z+1/2,x+1/2
-z+1/2,y+1/2,-x+1/2
z+1/2,-y+1/2,-x+1/2

loop_
_atom_site_label
_atom_site_type_symbol
_atom_site_fract_x
_atom_site_fract_y
_atom_site_fract_z
_atom_site_occupancy
_atom_site_U_iso_or_equiv
Si1 Si+4 0.2759 0.1274 0.4306 0.75 0.0
O2 O-2 0.1185 0.1185 0.6238 1 0.0
O1 O-2 0.2324 0.2324 0.411 1 0.0
Al1 Al+3 0.2759 0.1274 0.4306 0.25 0.0
Ca1 Ca+2 0.5 0 0 0.658 0.0
O3 O-2 0.0441 0.2082 0.3869 1 0.0
